data_7102914
loop_
_publ_author_name
'Pang, Keliang'
'Tanski, Joseph M'
'Parkin, Gerard'

_publ_section_title
;
 Reactivity of the Ni--&gt;B dative sigma-bond in the nickel boratrane
 compounds [kappa4-B(mimBut)3]NiX (X=Cl, OAc, NCS, N3): synthesis of a
 series of B-functionalized
 tris(2-mercapto-1-tert-butylimidazolyl)borato complexes, [YTmBut)]NiZ.
;
_journal_issue 8
_journal_name_full 'Chemical communications (Cambridge, England)'
_journal_page_first 1008
_journal_page_last 1010
_journal_paper_doi 10.1039/b714466k
_journal_year 2008
_chemical_formula_sum 'C27 H39 B Cl2 N6 Ni S3'
_chemical_formula_weight 684.24
_chemical_name_systematic
;

?

;
_space_group_IT_number 173
_symmetry_cell_setting hexagonal
_symmetry_space_group_name_Hall 'P 6c'
_symmetry_space_group_name_H-M 'P 63'
_atom_sites_solution_hydrogens geom
_atom_sites_solution_primary direct
_atom_sites_solution_secondary difmap
_audit_creation_method SHELXL-97
_cell_angle_alpha 90.00
_cell_angle_beta 90.00
_cell_angle_gamma 120.00
_cell_formula_units_Z 2
_cell_length_a 11.4569(3)
_cell_length_b 11.4569(3)
_cell_length_c 14.8181(8)
_cell_measurement_reflns_used 9615
_cell_measurement_temperature 115(2)
_cell_measurement_theta_max 28.08
_cell_measurement_theta_min 2.47
_cell_volume 1684.45(11)
_computing_cell_refinement 'Bruker SMART'
_computing_data_collection 'Bruker SMART'
_computing_data_reduction 'Bruker SAINT'
_computing_molecular_graphics 'Bruker SHELXTL'
_computing_publication_material 'Bruker SHELXTL'
_computing_structure_refinement 'SHELXL-97 (Sheldrick, 1997)'
_computing_structure_solution 'SHELXS-97 (Sheldrick, 1990)'
_diffrn_ambient_temperature 115(2)
_diffrn_measured_fraction_theta_full 0.970
_diffrn_measured_fraction_theta_max 0.970
_diffrn_measurement_device_type 'CCD area detector'
_diffrn_measurement_method 'phi and omega scans'
_diffrn_radiation_monochromator graphite
_diffrn_radiation_source 'fine-focus sealed tube'
_diffrn_radiation_type MoK\a
_diffrn_radiation_wavelength 0.71073
_diffrn_reflns_av_R_equivalents 0.0334
_diffrn_reflns_av_sigmaI/netI 0.0246
_diffrn_reflns_limit_h_max 15
_diffrn_reflns_limit_h_min -14
_diffrn_reflns_limit_k_max 14
_diffrn_reflns_limit_k_min -15
_diffrn_reflns_limit_l_max 19
_diffrn_reflns_limit_l_min -19
_diffrn_reflns_number 19154
_diffrn_reflns_theta_full 28.32
_diffrn_reflns_theta_max 28.32
_diffrn_reflns_theta_min 2.05
_exptl_absorpt_coefficient_mu 0.948
_exptl_absorpt_correction_T_max 0.9112
_exptl_absorpt_correction_T_min 0.7907
_exptl_absorpt_correction_type empirical
_exptl_absorpt_process_details sadabs
_exptl_crystal_colour translucent
_exptl_crystal_density_diffrn 1.349
_exptl_crystal_density_method 'not measured'
_exptl_crystal_description Plate
_exptl_crystal_F_000 716
_exptl_crystal_size_max 0.26
_exptl_crystal_size_mid 0.23
_exptl_crystal_size_min 0.10
_refine_diff_density_max 1.469
_refine_diff_density_min -0.461
_refine_diff_density_rms 0.106
_refine_ls_abs_structure_details 'Flack H D (1983), Acta Cryst. A39, 876-881'
_refine_ls_abs_structure_Flack 0.06(4)
_refine_ls_extinction_method none
_refine_ls_goodness_of_fit_ref 1.052
_refine_ls_hydrogen_treatment constr
_refine_ls_matrix_type full
_refine_ls_number_parameters 125
_refine_ls_number_reflns 2683
_refine_ls_number_restraints 1
_refine_ls_restrained_S_all 1.052
_refine_ls_R_factor_all 0.0526
_refine_ls_R_factor_gt 0.0519
_refine_ls_shift/su_max 0.004
_refine_ls_shift/su_mean 0.001
_refine_ls_structure_factor_coef Fsqd
_refine_ls_weighting_details 'calc w=1/[\s^2^(Fo^2^)+(0.0659P)^2^+4.6950P] where P=(Fo^2^+2Fc^2^)/3'
_refine_ls_weighting_scheme calc
_refine_ls_wR_factor_gt 0.1348
_refine_ls_wR_factor_ref 0.1353
_reflns_number_gt 2644
_reflns_number_total 2683
_reflns_threshold_expression >2sigma(I)
_cod_data_source_file b714466k.txt
_cod_data_source_block tmniclf
_cod_depositor_comments
;
The following automatic conversions were performed:
'_symmetry_cell_setting' value 'Hexagonal' changed to 'hexagonal'
according to '/home/saulius/struct/CIF-dictionaries/cif_core.dic'
dictionary named 'cif_core.dic' version 2.4.1 from 2010-06-29.

Automatic conversion script
Id: cif_fix_enum 1527 2010-12-29 10:47:43Z saulius 
;
_cod_original_sg_symbol_H-M P6(3)
_cod_database_code 7102914

loop_
_symmetry_equiv_pos_as_xyz
'x, y, z'
'-y, x-y, z'
'-x+y, -x, z'
'-x, -y, z+1/2'
'y, -x+y, z+1/2'
'x-y, x, z+1/2'

loop_
_atom_site_label
_atom_site_type_symbol
_atom_site_fract_x
_atom_site_fract_y
_atom_site_fract_z
_atom_site_U_iso_or_equiv
_atom_site_adp_type
_atom_site_occupancy
_atom_site_symmetry_multiplicity
_atom_site_calc_flag
_atom_site_refinement_flags
_atom_site_disorder_assembly
_atom_site_disorder_group
Ni Ni 0.6667 0.3333 0.90928(5) 0.0188(2) Uani 1 3 d S . .
S S 0.46170(12) 0.19599(13) 0.84213(11) 0.0255(3) Uani 1 1 d . . .
Cl1 Cl 0.6667 0.3333 1.06029(14) 0.0332(5) Uani 1 3 d S . .
Cl2 Cl 0.6667 0.3333 0.53280(11) 0.0252(4) Uani 1 3 d S . .
B B 0.6667 0.3333 0.6597(6) 0.0213(18) Uani 1 3 d S . .
N1 N 0.5489(5) 0.3541(4) 0.6884(3) 0.0208(8) Uani 1 1 d . . .
N2 N 0.3801(5) 0.3581(5) 0.7580(3) 0.0251(9) Uani 1 1 d . . .
C1 C 0.4629(5) 0.3031(5) 0.7607(3) 0.0182(9) Uani 1 1 d . . .
C2 C 0.5217(6) 0.4435(6) 0.6421(3) 0.0247(11) Uani 1 1 d . . .
H2A H 0.5674 0.4936 0.5898 0.030 Uiso 1 1 calc R . .
C3 C 0.4185(5) 0.4463(6) 0.6846(4) 0.0270(12) Uani 1 1 d . . .
H3A H 0.3791 0.4990 0.6675 0.032 Uiso 1 1 calc R . .
C4 C 0.2761(6) 0.3397(7) 0.8252(4) 0.0342(13) Uani 1 1 d . . .
C5 C 0.1686(6) 0.1906(6) 0.8335(5) 0.0330(12) Uani 1 1 d . . .
H5A H 0.1215 0.1585 0.7758 0.049 Uiso 1 1 calc R . .
H5B H 0.1039 0.1799 0.8806 0.049 Uiso 1 1 calc R . .
H5C H 0.2118 0.1381 0.8495 0.049 Uiso 1 1 calc R . .
C6 C 0.3439(7) 0.3980(7) 0.9157(5) 0.0423(16) Uani 1 1 d . . .
H6A H 0.3899 0.3503 0.9368 0.063 Uiso 1 1 calc R . .
H6B H 0.2756 0.3871 0.9600 0.063 Uiso 1 1 calc R . .
H6C H 0.4097 0.4940 0.9086 0.063 Uiso 1 1 calc R . .
C7 C 0.2060(7) 0.4164(6) 0.7929(6) 0.0431(14) Uani 1 1 d . . .
H7A H 0.1849 0.3989 0.7285 0.065 Uiso 1 1 calc R . .
H7B H 0.2658 0.5132 0.8025 0.065 Uiso 1 1 calc R . .
H7C H 0.1225 0.3860 0.8271 0.065 Uiso 1 1 calc R . .
C1S C 0.065(7) 0.140(3) 0.5802(10) 0.18(2) Uani 1 1 d . . .
H1SA H 0.1108 0.2360 0.5822 0.214 Uiso 1 1 calc R . .
C2S C 0.126(5) 0.064(10) 0.5787(9) 0.18(2) Uani 1 1 d . . .
H2SA H 0.2213 0.1147 0.5760 0.220 Uiso 1 1 calc R . .

loop_
_atom_site_aniso_label
_atom_site_aniso_U_11
_atom_site_aniso_U_22
_atom_site_aniso_U_33
_atom_site_aniso_U_23
_atom_site_aniso_U_13
_atom_site_aniso_U_12
Ni 0.0200(3) 0.0200(3) 0.0163(4) 0.000 0.000 0.01002(16)
S 0.0206(6) 0.0260(6) 0.0249(5) 0.0030(5) 0.0032(5) 0.0078(5)
Cl1 0.0410(8) 0.0410(8) 0.0176(9) 0.000 0.000 0.0205(4)
Cl2 0.0300(7) 0.0300(7) 0.0154(9) 0.000 0.000 0.0150(3)
B 0.024(3) 0.024(3) 0.016(3) 0.000 0.000 0.0121(15)
N1 0.021(2) 0.018(2) 0.0251(17) 0.0018(17) -0.0013(17) 0.0105(17)
N2 0.020(2) 0.025(2) 0.036(2) -0.0026(18) 0.0004(18) 0.0143(19)
C1 0.012(2) 0.018(2) 0.024(2) 0.0021(17) 0.0006(17) 0.0064(18)
C2 0.028(3) 0.026(3) 0.025(2) 0.006(2) 0.000(2) 0.017(2)
C3 0.021(3) 0.020(2) 0.041(3) -0.001(2) -0.005(2) 0.011(2)
C4 0.021(3) 0.037(3) 0.046(3) -0.003(3) 0.010(2) 0.016(3)
C5 0.023(3) 0.024(3) 0.039(3) -0.003(3) 0.000(2) 0.002(2)
C6 0.034(3) 0.030(3) 0.051(4) -0.014(3) 0.013(3) 0.007(3)
C7 0.027(3) 0.031(3) 0.076(4) 0.004(3) 0.013(3) 0.018(3)
C1S 0.25(4) 0.14(2) 0.036(7) -0.001(9) 0.013(15) 0.01(3)
C2S 0.19(3) 0.41(7) 0.028(6) -0.017(18) 0.002(9) 0.21(4)

loop_
_atom_type_symbol
_atom_type_description
_atom_type_scat_dispersion_real
_atom_type_scat_dispersion_imag
_atom_type_scat_source
C C 0.0033 0.0016 'International Tables Vol C Tables 4.2.6.8 and 6.1.1.4'
H H 0.0000 0.0000 'International Tables Vol C Tables 4.2.6.8 and 6.1.1.4'
B B 0.0013 0.0007 'International Tables Vol C Tables 4.2.6.8 and 6.1.1.4'
N N 0.0061 0.0033 'International Tables Vol C Tables 4.2.6.8 and 6.1.1.4'
S S 0.1246 0.1234 'International Tables Vol C Tables 4.2.6.8 and 6.1.1.4'
Cl Cl 0.1484 0.1585 'International Tables Vol C Tables 4.2.6.8 and 6.1.1.4'
Ni Ni 0.3393 1.1124 'International Tables Vol C Tables 4.2.6.8 and 6.1.1.4'

loop_
_geom_angle_atom_site_label_1
_geom_angle_atom_site_label_2
_geom_angle_atom_site_label_3
_geom_angle
_geom_angle_site_symmetry_1
_geom_angle_site_symmetry_3
_geom_angle_publ_flag
Cl1 Ni S 115.64(4) . 2_655 ?
Cl1 Ni S 115.64(4) . . ?
S Ni S 102.65(5) 2_655 . ?
Cl1 Ni S 115.64(4) . 3_665 ?
S Ni S 102.65(5) 2_655 3_665 ?
S Ni S 102.65(5) . 3_665 ?
C1 S Ni 100.07(17) . . ?
N1 B N1 112.7(3) 2_655 3_665 ?
N1 B N1 112.7(3) 2_655 . ?
N1 B N1 112.7(3) 3_665 . ?
N1 B Cl2 106.0(4) 2_655 . ?
N1 B Cl2 106.0(4) 3_665 . ?
N1 B Cl2 106.0(4) . . ?
C1 N1 C2 108.7(4) . . ?
C1 N1 B 130.3(5) . . ?
C2 N1 B 120.8(5) . . ?
C1 N2 C3 108.3(4) . . ?
C1 N2 C4 127.1(5) . . ?
C3 N2 C4 124.4(5) . . ?
N1 C1 N2 107.1(4) . . ?
N1 C1 S 126.9(4) . . ?
N2 C1 S 125.9(4) . . ?
C3 C2 N1 107.9(5) . . ?
C2 C3 N2 107.9(5) . . ?
N2 C4 C6 109.3(5) . . ?
N2 C4 C5 110.6(5) . . ?
C6 C4 C5 111.5(6) . . ?
N2 C4 C7 108.8(5) . . ?
C6 C4 C7 108.8(6) . . ?
C5 C4 C7 107.7(5) . . ?
C2S C1S C2S 109(5) 2 . ?
C1S C2S C1S 131(5) 3 . ?

loop_
_geom_bond_atom_site_label_1
_geom_bond_atom_site_label_2
_geom_bond_distance
_geom_bond_site_symmetry_2
_geom_bond_publ_flag
Ni Cl1 2.238(2) . ?
Ni S 2.2989(14) 2_655 ?
Ni S 2.2989(14) . ?
Ni S 2.2989(14) 3_665 ?
S C1 1.716(5) . ?
Cl2 B 1.880(9) . ?
B N1 1.542(5) 2_655 ?
B N1 1.542(5) 3_665 ?
B N1 1.542(5) . ?
N1 C1 1.373(6) . ?
N1 C2 1.392(6) . ?
N2 C1 1.377(6) . ?
N2 C3 1.398(7) . ?
N2 C4 1.485(7) . ?
C2 C3 1.355(8) . ?
C4 C6 1.526(9) . ?
C4 C5 1.532(9) . ?
C4 C7 1.534(10) . ?
C1S C2S 1.30(5) 2 ?
C1S C2S 1.35(4) . ?
C2S C1S 1.30(5) 3 ?
